data_4325389
loop_
_publ_author_name
'Daniel K. Unruh'
'Jie Ling'
'Jie Qiu'
'Laura Pressprich'
'Melissa Baranay'
'Matthew Ward'
'Peter C. Burns'

_publ_section_title
;
 Complex nanoscale Cage Clusters Built from Uranyl Polyhedra and Phosphate
 Tetrahedra
;
_journal_name_full 'Inorganic Chemistry'
_journal_page_first 5509
_journal_page_last 5516
_journal_paper_doi 10.1021/ic200065y
_journal_volume 50
_journal_year 2011
_chemical_formula_moiety K9[(UO2)42(O2)42(OH)36(P2O7)3](H2O)92
_chemical_formula_sum 'K9 O317 P6 U42'
_chemical_formula_weight 15606.98
_chemical_name_common U42Py3
_chemical_name_systematic
; 
 ? 
;
_space_group_IT_number 176
_symmetry_cell_setting hexagonal
_symmetry_space_group_name_Hall '-P 6c'
_symmetry_space_group_name_H-M 'P 63/m'
_atom_sites_solution_hydrogens none
_atom_sites_solution_primary direct
_atom_sites_solution_secondary difmap
_audit_creation_method SHELXL-97
_cell_angle_alpha 90.00
_cell_angle_beta 90.00
_cell_angle_gamma 120.00
_cell_formula_units_Z 2
_cell_length_a 26.605(11)
_cell_length_b 26.605(11)
_cell_length_c 33.08(3)
_cell_measurement_reflns_used 14074
_cell_measurement_temperature 100(2)
_cell_measurement_theta_max 26.40
_cell_measurement_theta_min 0.88
_cell_volume 20278(2)
_computing_cell_refinement 'SMART SAINT'
_computing_data_collection SMART
_computing_data_reduction SAINT
_computing_molecular_graphics 'SHELXP-97 (Sheldrick, 1997)'
_computing_publication_material 'SHELCIF-97 (Sheldrick, 2000)'
_computing_structure_refinement 'SHELXL-97 (Sheldrick, 1997)'
_computing_structure_solution 'SHELXS-97 (Sheldrick, 1990)'
_diffrn_ambient_temperature 100(2)
_diffrn_detector_area_resol_mean 0
_diffrn_measured_fraction_theta_full 0.997
_diffrn_measured_fraction_theta_max 0.997
_diffrn_measurement_device_type 'Bruker APEX'
_diffrn_measurement_method '0.3 wide w/ exposures'
_diffrn_radiation_monochromator graphite
_diffrn_radiation_source 'fine-focus sealed tube'
_diffrn_radiation_type MoK\a
_diffrn_radiation_wavelength 0.71073
_diffrn_reflns_av_R_equivalents 0.1306
_diffrn_reflns_av_sigmaI/netI 0.0584
_diffrn_reflns_limit_h_max 33
_diffrn_reflns_limit_h_min -33
_diffrn_reflns_limit_k_max 33
_diffrn_reflns_limit_k_min -33
_diffrn_reflns_limit_l_max 38
_diffrn_reflns_limit_l_min -41
_diffrn_reflns_number 197224
_diffrn_reflns_theta_full 26.40
_diffrn_reflns_theta_max 26.40
_diffrn_reflns_theta_min 0.88
_diffrn_standards_decay_% 0
_diffrn_standards_interval_count n/a
_diffrn_standards_interval_time n/a
_diffrn_standards_number n/a
_exptl_absorpt_coefficient_mu 16.913
_exptl_absorpt_correction_T_max 0.644
_exptl_absorpt_correction_T_min 0.364
_exptl_absorpt_correction_type multi-scan
_exptl_absorpt_process_details SADABS
_exptl_crystal_colour yellow
_exptl_crystal_density_diffrn 2.556
_exptl_crystal_density_meas ?
_exptl_crystal_description plate
_exptl_crystal_F_000 13322
_exptl_crystal_size_max 0.062
_exptl_crystal_size_mid 0.056
_exptl_crystal_size_min 0.026
_refine_diff_density_max 6.004
_refine_diff_density_min -3.680
_refine_diff_density_rms 0.637
_refine_ls_extinction_method none
_refine_ls_goodness_of_fit_ref 2.095
_refine_ls_hydrogen_treatment none
_refine_ls_matrix_type full
_refine_ls_number_parameters 316
_refine_ls_number_reflns 14074
_refine_ls_number_restraints 0
_refine_ls_restrained_S_all 2.095
_refine_ls_R_factor_all 0.1372
_refine_ls_R_factor_gt 0.0867
_refine_ls_shift/su_max 1.313
_refine_ls_shift/su_mean 0.062
_refine_ls_structure_factor_coef Fsqd
_refine_ls_weighting_details 'calc w=1/[\s^2^(Fo^2^)+(0.1000P)^2^+0.0000P] where P=(Fo^2^+2Fc^2^)/3'
_refine_ls_weighting_scheme calc
_refine_ls_wR_factor_gt 0.2934
_refine_ls_wR_factor_ref 0.3144
_reflns_number_gt 9671
_reflns_number_total 14074
_reflns_threshold_expression >2sigma(I)
_cod_data_source_file ic200065y_si_001_5.cif
_cod_data_source_block p63m
_cod_depositor_comments
;
The following automatic conversions were performed:

'_exptl_crystal_density_meas' value 'n/a' was changed to '?' - the
value is perceived as not measured.

Automatic conversion script
Id: cif_fix_values 3008 2015-01-20 13:52:24Z robertas 
;
_cod_original_cell_volume 20278(20)
_cod_database_code 4325389

loop_
_symmetry_equiv_pos_as_xyz
'x, y, z'
'-y, x-y, z'
'-x+y, -x, z'
'-x, -y, z+1/2'
'y, -x+y, z+1/2'
'x-y, x, z+1/2'
'-x, -y, -z'
'y, -x+y, -z'
'x-y, x, -z'
'x, y, -z-1/2'
'-y, x-y, -z-1/2'
'-x+y, -x, -z-1/2'

loop_
_atom_site_label
_atom_site_type_symbol
_atom_site_fract_x
_atom_site_fract_y
_atom_site_fract_z
_atom_site_U_iso_or_equiv
_atom_site_adp_type
_atom_site_occupancy
_atom_site_symmetry_multiplicity
_atom_site_calc_flag
_atom_site_refinement_flags
U1 U 0.38862(5) 0.03207(4) 0.31261(3) 0.0183(3) Uani 1 1 d .
U2 U 0.20782(5) -0.07186(4) 0.31279(3) 0.0179(3) Uani 1 1 d .
U3 U 0.13226(5) -0.20866(4) 0.38234(3) 0.0176(3) Uani 1 1 d .
U4 U 0.23447(4) -0.25295(4) 0.45796(3) 0.0168(3) Uani 1 1 d .
U5 U 0.48679(5) -0.00408(4) 0.37983(3) 0.0184(3) Uani 1 1 d .
U6 U 0.40457(4) -0.15660(4) 0.45499(3) 0.0167(3) Uani 1 1 d .
U7 U -0.01253(6) -0.36625(5) 0.33590(4) 0.0378(4) Uani 1 1 d .
K1 K 0.5130(3) -0.1330(3) 0.3714(2) 0.0329(17) Uani 1 1 d .
K2 K 0.5000 0.0000 0.5000 0.044(3) Uani 1 2 d S
P1 P -0.0482(5) -0.3067(5) 0.2500 0.021(2) Uani 1 2 d S
P2 P -0.1079(5) -0.4290(5) 0.2500 0.026(3) Uani 1 2 d S
O1 O 0.1530(11) -0.0925(12) 0.2500 0.019(6) Uiso 1 2 d S
O2 O 0.4392(11) 0.0755(11) 0.2500 0.018(6) Uiso 1 2 d S
O3 O 0.3236(7) -0.2478(7) 0.4736(6) 0.014(4) Uiso 1 1 d .
O4 O 0.5806(10) 0.0036(10) 0.3866(7) 0.035(5) Uiso 1 1 d .
O5 O 0.3943(8) -0.0090(8) 0.3736(6) 0.019(4) Uiso 1 1 d .
O6 O 0.2085(12) -0.0314(12) 0.2500 0.023(6) Uiso 1 2 d S
O7 O 0.4261(8) -0.0659(8) 0.4314(6) 0.019(4) Uiso 1 1 d .
O8 O 0.4105(7) -0.1254(7) 0.5065(5) 0.013(4) Uiso 1 1 d .
O9 O 0.2432(8) -0.1087(8) 0.2932(6) 0.022(4) Uiso 1 1 d .
O10 O 0.4917(9) -0.1573(9) 0.4660(6) 0.025(5) Uiso 1 1 d .
O11 O 0.2951(8) 0.0188(8) 0.3054(6) 0.022(5) Uiso 1 1 d .
O12 O 0.4846(9) 0.0504(9) 0.3243(6) 0.024(5) Uiso 1 1 d .
O13 O 0.2287(8) -0.2315(8) 0.5096(6) 0.022(4) Uiso 1 1 d .
O14 O 0.4829(8) -0.0642(8) 0.4342(6) 0.019(4) Uiso 1 1 d .
O15 O 0.1973(8) -0.1945(8) 0.4362(6) 0.015(4) Uiso 1 1 d .
O16 O 0.3803(14) 0.0682(14) 0.2500 0.033(8) Uiso 1 2 d S
O17 O 0.0400(9) -0.2708(9) 0.3555(6) 0.025(5) Uiso 1 1 d .
O18 O 0.5088(8) 0.0558(8) 0.4135(6) 0.016(4) Uiso 1 1 d .
O19 O 0.2967(8) -0.0045(8) 0.3453(6) 0.016(4) Uiso 1 1 d .
O20 O 0.1716(8) -0.0371(8) 0.3352(6) 0.023(5) Uiso 1 1 d .
O21 O 0.3673(9) -0.0388(9) 0.2912(6) 0.025(5) Uiso 1 1 d .
O22 O 0.0487(10) -0.3031(10) 0.3902(7) 0.033(5) Uiso 1 1 d .
O23 O 0.4445(9) -0.2105(8) 0.4842(6) 0.024(5) Uiso 1 1 d .
O24 O -0.0448(8) -0.4621(8) 0.3524(6) 0.023(5) Uiso 1 1 d .
O25 O 0.4099(9) 0.1036(9) 0.3367(7) 0.028(5) Uiso 1 1 d .
O26 O 0.4004(8) -0.1861(8) 0.4061(6) 0.018(4) Uiso 1 1 d .
O27 O 0.0972(8) -0.1809(8) 0.4132(6) 0.023(5) Uiso 1 1 d .
O28 O 0.1474(9) -0.2539(9) 0.4401(6) 0.027(5) Uiso 1 1 d .
O29 O 0.4634(8) -0.0647(8) 0.3444(6) 0.023(5) Uiso 1 1 d .
O30 O 0.3136(9) -0.1601(8) 0.4440(6) 0.024(5) Uiso 1 1 d .
O31 O 0.2419(8) -0.2733(9) 0.4068(6) 0.024(5) Uiso 1 1 d .
O32 O 0.1651(8) -0.2406(9) 0.3525(6) 0.025(5) Uiso 1 1 d .
O33 O 0.2117(9) -0.1111(9) 0.3745(7) 0.032(5) Uiso 1 1 d .
O34 O 0.0496(11) -0.3616(11) 0.3131(8) 0.043(6) Uiso 1 1 d .
O35 O 0.1235(10) -0.1633(10) 0.3234(7) 0.034(5) Uiso 1 1 d .
O36 O -0.1064(16) -0.3672(16) 0.2500 0.052(10) Uiso 1 2 d S
O37 O -0.061(2) -0.255(2) 0.2500 0.077(13) Uiso 1 2 d S
O38 O -0.0020(18) -0.3034(18) 0.2807(13) 0.111(14) Uiso 1 1 d .
O39 O -0.0676(18) -0.4301(18) 0.2845(13) 0.106(13) Uiso 1 1 d .
O40 O -0.173(2) -0.471(2) 0.2500 0.080(14) Uiso 1 2 d S
O41 O -0.0768(12) -0.3737(12) 0.3631(9) 0.058(8) Uiso 1 1 d .
O42 O 0.1137(11) -0.2213(11) 0.2500 0.015(6) Uiso 1 2 d S
O43 O 0.4355(11) -0.0762(11) 0.2500 0.019(6) Uiso 1 2 d S
O44 O 0.3068(12) -0.1641(12) 0.2500 0.027(7) Uiso 1 2 d S
O45 O 0.5158(16) 0.0187(16) 0.2500 0.051(10) Uiso 1 2 d S
O46 O 0.3333 -0.3333 0.4313(12) 0.029(9) Uiso 1 3 d S
O47 O 0.2651(10) -0.1927(10) 0.5896(7) 0.041(6) Uiso 1 1 d .
O48 O 0.1087(14) -0.3759(13) 0.2500 0.034(8) Uiso 1 2 d S
O49 O 0.3105(12) -0.1219(12) 0.3686(8) 0.051(7) Uiso 1 1 d .
O50 O 0.1183(13) -0.2125(13) 0.5127(10) 0.066(9) Uiso 1 1 d .
O51 O 0.2874(13) 0.0635(13) 0.3998(10) 0.065(8) Uiso 1 1 d .
O52 O 0.3088(11) -0.2794(12) 0.3468(8) 0.049(7) Uiso 1 1 d .
O53 O 0.3575(12) -0.0936(13) 0.5633(9) 0.061(8) Uiso 1 1 d .
O54 O 0.3677(14) -0.1711(14) 0.3138(9) 0.066(9) Uiso 1 1 d .
O55 O 0.0114(16) -0.1820(15) 0.3152(10) 0.081(10) Uiso 1 1 d .
O56 O 0.2889(13) -0.0842(14) 0.4771(10) 0.069(9) Uiso 1 1 d .
O57 O 0.4721(18) -0.1695(18) 0.5563(13) 0.115(13) Uiso 1 1 d .
O58 O 0.057(2) -0.085(2) 0.2500 0.097(17) Uiso 1 2 d S
O59 O 0.5744(15) -0.0494(14) 0.4974(10) 0.075(10) Uiso 1 1 d .
O60 O 0.0067(17) -0.3106(18) 0.4599(13) 0.108(13) Uiso 1 1 d .

loop_
_atom_site_aniso_label
_atom_site_aniso_U_11
_atom_site_aniso_U_22
_atom_site_aniso_U_33
_atom_site_aniso_U_23
_atom_site_aniso_U_13
_atom_site_aniso_U_12
U1 0.0196(6) 0.0151(5) 0.0195(6) -0.0005(4) -0.0010(4) 0.0081(4)
U2 0.0191(5) 0.0166(5) 0.0197(6) 0.0007(4) 0.0010(4) 0.0101(5)
U3 0.0165(5) 0.0170(5) 0.0201(6) 0.0013(4) 0.0006(4) 0.0088(4)
U4 0.0151(5) 0.0151(5) 0.0198(6) 0.0005(4) 0.0008(4) 0.0073(4)
U5 0.0170(5) 0.0166(5) 0.0212(6) -0.0028(4) -0.0015(4) 0.0080(4)
U6 0.0147(5) 0.0147(5) 0.0199(6) -0.0017(4) -0.0005(4) 0.0068(4)
U7 0.0428(8) 0.0211(6) 0.0431(9) 0.0015(6) -0.0227(7) 0.0113(6)
K1 0.030(4) 0.031(4) 0.040(5) 0.006(3) 0.005(3) 0.017(3)
K2 0.054(7) 0.031(6) 0.039(7) -0.011(5) -0.007(6) 0.017(5)
P1 0.019(5) 0.026(6) 0.023(6) 0.000 0.000 0.014(5)
P2 0.031(6) 0.024(6) 0.027(7) 0.000 0.000 0.017(5)

loop_
_atom_type_symbol
_atom_type_description
_atom_type_scat_dispersion_real
_atom_type_scat_dispersion_imag
_atom_type_scat_source
O O 0.0106 0.0060 'International Tables Vol C Tables 4.2.6.8 and 6.1.1.4'
P P 0.1023 0.0942 'International Tables Vol C Tables 4.2.6.8 and 6.1.1.4'
U U -9.6767 9.6646 'International Tables Vol C Tables 4.2.6.8 and 6.1.1.4'
K K 0.2009 0.2494 'International Tables Vol C Tables 4.2.6.8 and 6.1.1.4'

loop_
_geom_angle_atom_site_label_1
_geom_angle_atom_site_label_2
_geom_angle_atom_site_label_3
_geom_angle
_geom_angle_site_symmetry_1
_geom_angle_site_symmetry_3
O21 U1 O25 177.6(9) . .
O21 U1 O11 92.7(8) . .
O25 U1 O11 87.5(8) . .
O21 U1 O16 92.1(10) . .
O25 U1 O16 90.1(10) . .
O11 U1 O16 70.2(9) . .
O21 U1 O5 84.8(8) . .
O25 U1 O5 92.9(8) . .
O11 U1 O5 109.3(7) . .
O16 U1 O5 176.9(9) . .
O21 U1 O12 91.2(8) . .
O25 U1 O12 88.5(8) . .
O11 U1 O12 175.5(7) . .
O16 U1 O12 111.8(9) . .
O5 U1 O12 69.0(7) . .
O21 U1 O19 91.7(8) . .
O25 U1 O19 87.1(8) . .
O11 U1 O19 36.1(6) . .
O16 U1 O19 106.3(9) . .
O5 U1 O19 73.2(6) . .
O12 U1 O19 141.7(7) . .
O21 U1 O2 88.4(9) . .
O25 U1 O2 93.8(9) . .
O11 U1 O2 106.2(8) . .
O16 U1 O2 36.1(9) . .
O5 U1 O2 144.1(7) . .
O12 U1 O2 76.0(7) . .
O19 U1 O2 142.3(7) . .
O21 U1 U5 82.3(6) . .
O25 U1 U5 96.2(7) . .
O11 U1 U5 144.3(5) . .
O16 U1 U5 144.9(7) . .
O5 U1 U5 35.3(5) . .
O12 U1 U5 34.5(5) . .
O19 U1 U5 108.5(4) . .
O2 U1 U5 108.9(6) . .
O9 U2 O20 176.6(9) . .
O9 U2 O6 92.6(9) . .
O20 U2 O6 90.7(9) . .
O9 U2 O33 85.3(9) . .
O20 U2 O33 91.4(9) . .
O6 U2 O33 177.2(9) . .
O9 U2 O35 88.8(8) . .
O20 U2 O35 89.5(8) . .
O6 U2 O35 113.0(9) . .
O33 U2 O35 68.9(8) . .
O9 U2 O11 90.2(8) . .
O20 U2 O11 91.3(8) . .
O6 U2 O11 70.3(8) . .
O33 U2 O11 107.8(7) . .
O35 U2 O11 176.7(7) . .
O9 U2 O19 88.8(8) . .
O20 U2 O19 90.7(8) . .
O6 U2 O19 106.1(8) . .
O33 U2 O19 72.0(7) . .
O35 U2 O19 140.9(7) . .
O11 U2 O19 35.8(6) . .
O9 U2 O1 89.3(9) . .
O20 U2 O1 93.0(9) . .
O6 U2 O1 38.0(9) . .
O33 U2 O1 143.6(8) . .
O35 U2 O1 75.0(8) . .
O11 U2 O1 108.2(7) . .
O19 U2 O1 143.9(7) . .
O9 U2 U3 82.5(6) . .
O20 U2 U3 94.5(6) . .
O6 U2 U3 146.6(6) . .
O33 U2 U3 34.9(5) . .
O35 U2 U3 34.4(6) . .
O11 U2 U3 142.3(5) . .
O19 U2 U3 106.8(4) . .
O1 U2 U3 108.7(6) . .
O32 U3 O27 176.8(9) . .
O32 U3 O17 92.5(8) . .
O27 U3 O17 85.9(8) . .
O32 U3 O15 89.9(8) . .
O27 U3 O15 89.7(8) . .
O17 U3 O15 144.9(7) . .
O32 U3 O33 94.5(8) . .
O27 U3 O33 88.5(8) . .
O17 U3 O33 140.0(7) . .
O15 U3 O33 74.5(7) . .
O32 U3 O22 88.8(8) . .
O27 U3 O22 88.2(8) . .
O17 U3 O22 37.4(7) . .
O15 U3 O22 107.7(7) . .
O33 U3 O22 176.0(7) . .
O32 U3 O35 89.1(9) . .
O27 U3 O35 93.1(8) . .
O17 U3 O35 73.2(7) . .
O15 U3 O35 141.9(7) . .
O33 U3 O35 67.6(8) . .
O22 U3 O35 110.4(8) . .
O32 U3 O28 87.5(8) . .
O27 U3 O28 90.3(8) . .
O17 U3 O28 109.1(7) . .
O15 U3 O28 36.0(6) . .
O33 U3 O28 110.5(7) . .
O22 U3 O28 71.8(7) . .
O35 U3 O28 176.0(7) . .
O32 U3 K1 39.7(7) . 2_545
O27 U3 K1 137.1(6) . 2_545
O17 U3 K1 77.8(5) . 2_545
O15 U3 K1 82.1(4) . 2_545
O33 U3 K1 128.6(5) . 2_545
O22 U3 K1 55.4(5) . 2_545
O35 U3 K1 118.8(6) . 2_545
O28 U3 K1 59.3(5) . 2_545
O32 U3 U2 88.4(6) . .
O27 U3 U2 94.8(6) . .
O17 U3 U2 107.6(5) . .
O15 U3 U2 107.4(4) . .
O33 U3 U2 33.5(5) . .
O22 U3 U2 144.8(5) . .
O35 U3 U2 34.5(5) . .
O28 U3 U2 143.1(5) . .
K1 U3 U2 127.93(12) 2_545 .
O31 U4 O13 178.8(9) . .
O31 U4 O30 87.5(8) . .
O13 U4 O30 91.6(8) . .
O31 U4 O23 92.7(8) . 2_545
O13 U4 O23 87.6(8) . 2_545
O30 U4 O23 142.6(7) . 2_545
O31 U4 O15 93.2(8) . .
O13 U4 O15 87.2(8) . .
O30 U4 O15 72.3(6) . .
O23 U4 O15 144.8(6) 2_545 .
O31 U4 O3 88.0(8) . .
O13 U4 O3 90.9(8) . .
O30 U4 O3 68.7(6) . .
O23 U4 O3 73.9(6) 2_545 .
O15 U4 O3 140.9(6) . .
O31 U4 O28 90.9(8) . .
O13 U4 O28 90.1(8) . .
O30 U4 O28 108.5(7) . .
O23 U4 O28 108.9(7) 2_545 .
O15 U4 O28 36.4(6) . .
O3 U4 O28 177.0(7) . .
O31 U4 O10 86.6(8) . 2_545
O13 U4 O10 94.3(8) . 2_545
O30 U4 O10 173.8(7) . 2_545
O23 U4 O10 36.0(7) 2_545 2_545
O15 U4 O10 110.0(6) . 2_545
O3 U4 O10 109.1(6) . 2_545
O28 U4 O10 73.5(7) . 2_545
O31 U4 K1 42.1(6) . 2_545
O13 U4 K1 139.1(6) . 2_545
O30 U4 K1 121.5(5) . 2_545
O23 U4 K1 79.7(5) 2_545 2_545
O15 U4 K1 81.8(5) . 2_545
O3 U4 K1 121.7(5) . 2_545
O28 U4 K1 58.7(5) . 2_545
O10 U4 K1 54.2(5) 2_545 2_545
O31 U4 U6 84.8(6) . .
O13 U4 U6 94.0(6) . .
O30 U4 U6 34.7(5) . .
O23 U4 U6 108.1(5) 2_545 .
O15 U4 U6 106.9(4) . .
O3 U4 U6 34.2(4) . .
O28 U4 U6 142.9(5) . .
O10 U4 U6 142.5(5) 2_545 .
K1 U4 U6 126.91(12) 2_545 .
O18 U5 O29 178.6(9) . .
O18 U5 O12 92.0(8) . .
O29 U5 O12 86.6(8) . .
O18 U5 O7 88.6(7) . .
O29 U5 O7 92.1(8) . .
O12 U5 O7 140.6(7) . .
O18 U5 O24 88.1(7) . 3_655
O29 U5 O24 92.1(8) . 3_655
O12 U5 O24 73.6(7) . 3_655
O7 U5 O24 145.7(7) . 3_655
O18 U5 O14 90.7(7) . .
O29 U5 O14 90.6(8) . .
O12 U5 O14 176.1(7) . .
O7 U5 O14 36.7(6) . .
O24 U5 O14 109.2(6) 3_655 .
O18 U5 O5 88.4(7) . .
O29 U5 O5 90.6(8) . .
O12 U5 O5 68.2(7) . .
O7 U5 O5 72.5(6) . .
O24 U5 O5 141.5(7) 3_655 .
O14 U5 O5 109.2(6) . .
O18 U5 O4 90.1(8) . .
O29 U5 O4 90.9(8) . .
O12 U5 O4 111.3(7) . .
O7 U5 O4 108.1(7) . .
O24 U5 O4 37.9(7) 3_655 .
O14 U5 O4 71.4(7) . .
O5 U5 O4 178.4(7) . .
O18 U5 K1 135.9(6) . .
O29 U5 K1 45.6(6) . .
O12 U5 K1 124.3(5) . .
O7 U5 K1 78.2(5) . .
O24 U5 K1 80.6(5) 3_655 .
O14 U5 K1 54.5(5) . .
O5 U5 K1 125.6(5) . .
O4 U5 K1 55.9(5) . .
O18 U5 U1 95.6(6) . .
O29 U5 U1 83.0(6) . .
O12 U5 U1 34.8(5) . .
O7 U5 U1 106.0(5) . .
O24 U5 U1 108.3(5) 3_655 .
O14 U5 U1 142.1(4) . .
O5 U5 U1 34.1(5) . .
O4 U5 U1 145.6(5) . .
K1 U5 U1 128.51(12) . .
O18 U5 K2 50.9(6) . .
O29 U5 K2 130.4(6) . .
O12 U5 K2 142.1(5) . .
O7 U5 K2 47.0(5) . .
O24 U5 K2 108.0(5) 3_655 .
O14 U5 K2 40.3(5) . .
O5 U5 K2 99.2(5) . .
O4 U5 K2 80.3(5) . .
K1 U5 K2 92.51(12) . .
U1 U5 K2 128.51(4) . .
O26 U6 O8 178.8(8) . .
O26 U6 O7 94.7(8) . .
O8 U6 O7 85.6(7) . .
O26 U6 O10 89.0(8) . .
O8 U6 O10 89.8(7) . .
O7 U6 O10 109.1(7) . .
O26 U6 O3 87.7(7) . .
O8 U6 O3 92.8(7) . .
O7 U6 O3 140.7(6) . .
O10 U6 O3 110.1(7) . .
O26 U6 O14 91.3(7) . .
O8 U6 O14 88.2(7) . .
O7 U6 O14 36.9(6) . .
O10 U6 O14 72.4(7) . .
O3 U6 O14 177.3(6) . .
O26 U6 O23 93.0(8) . .
O8 U6 O23 86.1(7) . .
O7 U6 O23 144.3(7) . .
O10 U6 O23 36.2(7) . .
O3 U6 O23 74.3(6) . .
O14 U6 O23 108.3(7) . .
O26 U6 O30 90.3(8) . .
O8 U6 O30 90.9(7) . .
O7 U6 O30 73.1(6) . .
O10 U6 O30 177.7(7) . .
O3 U6 O30 67.6(6) . .
O14 U6 O30 109.9(6) . .
O23 U6 O30 141.6(7) . .
O26 U6 K1 44.6(6) . .
O8 U6 K1 134.4(5) . .
O7 U6 K1 79.1(5) . .
O10 U6 K1 56.5(5) . .
O3 U6 K1 125.4(5) . .
O14 U6 K1 54.9(5) . .
O23 U6 K1 82.2(5) . .
O30 U6 K1 124.1(5) . .
O26 U6 K2 132.7(6) . .
O8 U6 K2 46.9(5) . .
O7 U6 K2 48.1(5) . .
O10 U6 K2 80.4(5) . .
O3 U6 K2 139.3(4) . .
O14 U6 K2 41.5(5) . .
O23 U6 K2 103.8(5) . .
O30 U6 K2 101.7(5) . .
K1 U6 K2 93.77(12) . .
O26 U6 U4 86.4(6) . .
O8 U6 U4 94.6(5) . .
O7 U6 U4 107.0(5) . .
O10 U6 U4 143.8(5) . .
O3 U6 U4 33.9(4) . .
O14 U6 U4 143.5(4) . .
O23 U6 U4 108.2(5) . .
O30 U6 U4 33.9(5) . .
K1 U6 U4 130.88(12) . .
K2 U6 U4 127.20(3) . .
O34 U7 O41 175.8(12) . .
O34 U7 O39 88.0(13) . .
O41 U7 O39 93.8(14) . .
O34 U7 O17 90.7(10) . .
O41 U7 O17 90.0(10) . .
O39 U7 O17 145.5(11) . .
O34 U7 O24 89.8(10) . .
O41 U7 O24 87.3(10) . .
O39 U7 O24 67.5(11) . .
O17 U7 O24 147.0(7) . .
O34 U7 O4 87.6(10) . 2_545
O41 U7 O4 88.2(11) . 2_545
O39 U7 O4 106.3(12) . 2_545
O17 U7 O4 108.0(8) . 2_545
O24 U7 O4 39.0(7) . 2_545
O34 U7 O38 81.2(13) . .
O41 U7 O38 103.0(13) . .
O39 U7 O38 76.3(15) . .
O17 U7 O38 69.4(12) . .
O24 U7 O38 143.0(11) . .
O4 U7 O38 168.4(11) 2_545 .
O34 U7 O22 89.3(10) . .
O41 U7 O22 88.8(11) . .
O39 U7 O22 176.1(11) . .
O17 U7 O22 37.3(7) . .
O24 U7 O22 109.7(7) . .
O4 U7 O22 70.7(8) 2_545 .
O38 U7 O22 106.0(12) . .
O34 U7 K1 42.9(8) . 2_545
O41 U7 K1 133.4(9) . 2_545
O39 U7 K1 121.1(10) . 2_545
O17 U7 K1 78.1(5) . 2_545
O24 U7 K1 80.0(5) . 2_545
O4 U7 K1 54.8(6) 2_545 2_545
O38 U7 K1 114.0(10) . 2_545
O22 U7 K1 55.2(5) . 2_545
O32 K1 O31 68.1(6) 3_655 3_655
O32 K1 O26 137.0(6) 3_655 .
O31 K1 O26 69.7(6) 3_655 .
O32 K1 O29 143.4(6) 3_655 .
O31 K1 O29 143.1(6) 3_655 .
O26 K1 O29 74.7(6) . .
O32 K1 O34 74.4(7) 3_655 3_655
O31 K1 O34 141.8(7) 3_655 3_655
O26 K1 O34 144.6(7) . 3_655
O29 K1 O34 70.7(7) . 3_655
O32 K1 O14 143.1(6) 3_655 .
O31 K1 O14 107.9(6) 3_655 .
O26 K1 O14 60.5(5) . .
O29 K1 O14 60.2(5) . .
O34 K1 O14 106.3(6) 3_655 .
O32 K1 O10 104.3(6) 3_655 .
O31 K1 O10 57.5(6) 3_655 .
O26 K1 O10 57.7(5) . .
O29 K1 O10 110.0(6) . .
O34 K1 O10 143.3(7) 3_655 .
O14 K1 O10 52.7(5) . .
O32 K1 O22 58.9(6) 3_655 3_655
O31 K1 O22 105.3(6) 3_655 3_655
O26 K1 O22 143.6(6) . 3_655
O29 K1 O22 109.1(6) . 3_655
O34 K1 O22 58.7(7) 3_655 3_655
O14 K1 O22 89.3(6) . 3_655
O10 K1 O22 88.5(6) . 3_655
O32 K1 O4 107.8(6) 3_655 .
O31 K1 O4 143.5(6) 3_655 .
O26 K1 O4 110.9(6) . .
O29 K1 O4 60.2(6) . .
O34 K1 O4 56.4(7) 3_655 .
O14 K1 O4 52.5(5) . .
O10 K1 O4 91.0(6) . .
O22 K1 O4 51.4(6) 3_655 .
O32 K1 O28 55.9(6) 3_655 3_655
O31 K1 O28 57.2(6) 3_655 3_655
O26 K1 O28 106.1(6) . 3_655
O29 K1 O28 146.3(6) . 3_655
O34 K1 O28 106.6(6) 3_655 3_655
O14 K1 O28 90.2(5) . 3_655
O10 K1 O28 51.5(5) . 3_655
O22 K1 O28 50.4(5) 3_655 3_655
O4 K1 O28 89.7(6) . 3_655
O32 K1 U6 139.2(5) 3_655 .
O31 K1 U6 75.1(4) 3_655 .
O26 K1 U6 26.1(4) . .
O29 K1 U6 77.3(4) . .
O34 K1 U6 142.7(6) 3_655 .
O14 K1 U6 38.8(3) . .
O10 K1 U6 38.0(4) . .
O22 K1 U6 117.8(5) 3_655 .
O4 K1 U6 91.3(4) . .
O28 K1 U6 89.6(4) 3_655 .
O32 K1 U5 144.3(5) 3_655 .
O31 K1 U5 143.6(5) 3_655 .
O26 K1 U5 78.3(4) . .
O29 K1 U5 27.1(4) . .
O34 K1 U5 74.3(5) 3_655 .
O14 K1 U5 38.2(4) . .
O10 K1 U5 91.0(4) . .
O22 K1 U5 90.1(4) 3_655 .
O4 K1 U5 38.8(4) . .
O28 K1 U5 119.2(4) 3_655 .
U6 K1 U5 68.54(12) . .
O14 K2 O14 180.000(3) . 7_656
O14 K2 O59 112.5(8) . 7_656
O14 K2 O59 67.5(8) 7_656 7_656
O14 K2 O59 67.5(8) . .
O14 K2 O59 112.5(8) 7_656 .
O59 K2 O59 180.000(6) 7_656 .
O14 K2 O7 149.6(5) . 7_656
O14 K2 O7 30.4(5) 7_656 7_656
O59 K2 O7 96.5(8) 7_656 7_656
O59 K2 O7 83.5(8) . 7_656
O14 K2 O7 30.4(5) . .
O14 K2 O7 149.6(5) 7_656 .
O59 K2 O7 83.5(8) 7_656 .
O59 K2 O7 96.5(8) . .
O7 K2 O7 180.000(2) 7_656 .
O14 K2 O8 63.7(5) . .
O14 K2 O8 116.3(5) 7_656 .
O59 K2 O8 99.3(8) 7_656 .
O59 K2 O8 80.7(8) . .
O7 K2 O8 122.2(5) 7_656 .
O7 K2 O8 57.8(5) . .
O14 K2 O8 116.3(5) . 7_656
O14 K2 O8 63.7(5) 7_656 7_656
O59 K2 O8 80.7(8) 7_656 7_656
O59 K2 O8 99.3(8) . 7_656
O7 K2 O8 57.8(5) 7_656 7_656
O7 K2 O8 122.2(5) . 7_656
O8 K2 O8 180.0(9) . 7_656
O14 K2 O18 119.1(5) . 7_656
O14 K2 O18 60.9(5) 7_656 7_656
O59 K2 O18 106.3(8) 7_656 7_656
O59 K2 O18 73.7(8) . 7_656
O7 K2 O18 56.9(5) 7_656 7_656
O7 K2 O18 123.1(5) . 7_656
O8 K2 O18 65.2(5) . 7_656
O8 K2 O18 114.8(5) 7_656 7_656
O14 K2 O18 60.9(5) . .
O14 K2 O18 119.1(5) 7_656 .
O59 K2 O18 73.7(8) 7_656 .
O59 K2 O18 106.3(8) . .
O7 K2 O18 123.1(5) 7_656 .
O7 K2 O18 56.9(5) . .
O8 K2 O18 114.8(5) . .
O8 K2 O18 65.2(5) 7_656 .
O18 K2 O18 180.000(2) 7_656 .
O14 K2 U6 36.6(4) . .
O14 K2 U6 143.4(4) 7_656 .
O59 K2 U6 105.6(7) 7_656 .
O59 K2 U6 74.4(7) . .
O7 K2 U6 144.1(4) 7_656 .
O7 K2 U6 35.9(4) . .
O8 K2 U6 27.2(3) . .
O8 K2 U6 152.8(3) 7_656 .
O18 K2 U6 89.3(3) 7_656 .
O18 K2 U6 90.7(3) . .
O14 K2 U6 143.4(4) . 7_656
O14 K2 U6 36.6(4) 7_656 7_656
O59 K2 U6 74.4(7) 7_656 7_656
O59 K2 U6 105.6(7) . 7_656
O7 K2 U6 35.9(4) 7_656 7_656
O7 K2 U6 144.1(4) . 7_656
O8 K2 U6 152.8(3) . 7_656
O8 K2 U6 27.2(3) 7_656 7_656
O18 K2 U6 90.7(3) 7_656 7_656
O18 K2 U6 89.3(3) . 7_656
U6 K2 U6 180.00(2) . 7_656
O37 P1 O38 117(2) . 10_556
O37 P1 O38 117(2) . .
O38 P1 O38 81(3) 10_556 .
O37 P1 O36 111(2) . .
O38 P1 O36 113.6(19) 10_556 .
O38 P1 O36 113.6(19) . .
O39 P2 O39 93(3) 10_556 .
O39 P2 O36 110.3(18) 10_556 .
O39 P2 O36 110.3(18) . .
O39 P2 O40 121.1(19) 10_556 .
O39 P2 O40 121.1(19) . .
O36 P2 O40 101(2) . .
O6 O1 U2 67.4(7) . .
O6 O1 U2 67.4(7) . 10_556
U2 O1 U2 116.8(10) . 10_556
O16 O2 U1 68.8(8) . 10_556
O16 O2 U1 68.8(8) . .
U1 O2 U1 117.3(11) 10_556 .
U4 O3 U6 111.9(7) . .
O24 O4 U7 69.3(11) 3_655 3_655
O24 O4 U5 70.3(11) 3_655 .
U7 O4 U5 129.0(10) 3_655 .
O24 O4 K1 119.3(13) 3_655 .
U7 O4 K1 88.3(7) 3_655 .
U5 O4 K1 85.3(7) . .
U1 O5 U5 110.6(7) . .
O1 O6 U2 74.6(8) . 10_556
O1 O6 U2 74.6(8) . .
U2 O6 U2 125.6(12) 10_556 .
O14 O7 U6 74.3(10) . .
O14 O7 U5 72.3(10) . .
U6 O7 U5 134.1(8) . .
O14 O7 K2 64.5(10) . .
U6 O7 K2 96.0(6) . .
U5 O7 K2 97.0(6) . .
U6 O8 K2 105.9(7) . .
O23 O10 U6 72.6(11) . .
O23 O10 U4 71.0(11) . 3_655
U6 O10 U4 129.8(9) . 3_655
O23 O10 K1 125.2(13) . .
U6 O10 K1 85.5(6) . .
U4 O10 K1 88.3(6) 3_655 .
O19 O11 U1 73.7(10) . .
O19 O11 U2 72.5(10) . .
U1 O11 U2 124.5(8) . .
U5 O12 U1 110.7(8) . .
O7 O14 U5 71.0(10) . .
O7 O14 U6 68.8(10) . .
U5 O14 U6 129.1(8) . .
O7 O14 K2 85.1(11) . .
U5 O14 K2 104.5(7) . .
U6 O14 K2 101.9(7) . .
O7 O14 K1 119.5(12) . .
U5 O14 K1 87.3(6) . .
U6 O14 K1 86.3(6) . .
K2 O14 K1 155.2(7) . .
O28 O15 U4 73.5(11) . .
O28 O15 U3 72.6(11) . .
U4 O15 U3 130.0(8) . .
O2 O16 U1 75.1(9) . 10_556
O2 O16 U1 75.1(9) . .
U1 O16 U1 124.6(14) 10_556 .
O22 O17 U7 76.6(12) . .
O22 O17 U3 73.2(11) . .
U7 O17 U3 136.9(9) . .
U5 O18 K2 103.3(7) . .
O11 O19 U2 71.7(10) . .
O11 O19 U1 70.2(10) . .
U2 O19 U1 121.9(8) . .
O17 O22 U3 69.4(11) . .
O17 O22 U7 66.1(11) . .
U3 O22 U7 126.2(10) . .
O17 O22 K1 115.3(13) . 2_545
U3 O22 K1 86.7(6) . 2_545
U7 O22 K1 86.2(6) . 2_545
O10 O23 U4 73.0(11) . 3_655
O10 O23 U6 71.2(11) . .
U4 O23 U6 130.3(9) 3_655 .
O4 O24 U7 71.7(11) 2_545 .
O4 O24 U5 71.8(11) 2_545 2_545
U7 O24 U5 131.9(9) . 2_545
U6 O26 K1 109.3(8) . .
O15 O28 U4 70.1(10) . .
O15 O28 U3 71.4(11) . .
U4 O28 U3 126.9(9) . .
O15 O28 K1 118.3(13) . 2_545
U4 O28 K1 84.3(6) . 2_545
U3 O28 K1 83.0(6) . 2_545
U5 O29 K1 107.3(8) . .
U4 O30 U6 111.5(8) . .
U4 O31 K1 112.7(9) . 2_545
U3 O32 K1 115.8(9) . 2_545
U2 O33 U3 111.5(9) . .
U7 O34 K1 112.4(11) . 2_545
U2 O35 U3 111.2(9) . .
P1 O36 P2 123(2) . .
P1 O38 U7 130(2) . .
P2 O39 U7 135(2) . .

loop_
_geom_bond_atom_site_label_1
_geom_bond_atom_site_label_2
_geom_bond_distance
_geom_bond_site_symmetry_2
U1 O21 1.82(2) .
U1 O25 1.87(2) .
U1 O11 2.344(19) .
U1 O16 2.339(15) .
U1 O5 2.337(19) .
U1 O12 2.38(2) .
U1 O19 2.392(18) .
U1 O2 2.425(14) .
U1 U5 3.899(2) .
U2 O9 1.784(19) .
U2 O20 1.80(2) .
U2 O6 2.335(13) .
U2 O33 2.32(2) .
U2 O35 2.37(2) .
U2 O11 2.380(19) .
U2 O19 2.392(18) .
U2 O1 2.438(14) .
U2 U3 3.907(2) .
U3 O32 1.79(2) .
U3 O27 1.77(2) .
U3 O17 2.34(2) .
U3 O15 2.380(18) .
U3 O33 2.41(2) .
U3 O22 2.40(2) .
U3 O35 2.37(2) .
U3 O28 2.40(2) .
U3 K1 3.894(7) 2_545
U4 O31 1.82(2) .
U4 O13 1.83(2) .
U4 O30 2.35(2) .
U4 O23 2.37(2) 2_545
U4 O15 2.334(18) .
U4 O3 2.364(17) .
U4 O28 2.38(2) .
U4 O10 2.40(2) 2_545
U4 K1 3.931(8) 2_545
U4 U6 3.932(2) .
U5 O18 1.786(18) .
U5 O29 1.83(2) .
U5 O12 2.36(2) .
U5 O7 2.359(19) .
U5 O24 2.39(2) 3_655
U5 O14 2.377(19) .
U5 O5 2.406(18) .
U5 O4 2.41(2) .
U5 K1 3.836(7) .
U5 K2 3.988(3) .
U6 O26 1.776(19) .
U6 O8 1.869(18) .
U6 O7 2.320(18) .
U6 O10 2.36(2) .
U6 O3 2.382(17) .
U6 O14 2.394(18) .
U6 O23 2.375(19) .
U6 O30 2.40(2) .
U6 K1 3.814(8) .
U6 K2 3.9298(17) .
U7 O34 1.77(3) .
U7 O41 1.85(3) .
U7 O39 2.33(4) .
U7 O17 2.30(2) .
U7 O24 2.314(19) .
U7 O4 2.35(2) 2_545
U7 O38 2.40(4) .
U7 O22 2.44(2) .
U7 K1 3.901(7) 2_545
K1 O32 2.76(2) 3_655
K1 O31 2.86(2) 3_655
K1 O26 2.84(2) .
K1 O29 2.87(2) .
K1 O34 2.87(3) 3_655
K1 O14 3.13(2) .
K1 O10 3.19(2) .
K1 O22 3.21(2) 3_655
K1 O4 3.19(2) .
K1 O28 3.37(2) 3_655
K2 O14 2.662(19) .
K2 O14 2.662(19) 7_656
K2 O59 2.87(3) 7_656
K2 O59 2.87(3) .
K2 O7 2.939(19) 7_656
K2 O7 2.939(19) .
K2 O8 2.983(17) .
K2 O8 2.983(17) 7_656
K2 O18 3.178(18) 7_656
K2 O18 3.178(18) .
K2 U6 3.9298(18) 7_656
P1 O37 1.58(5) .
P1 O38 1.56(4) 10_556
P1 O38 1.56(4) .
P1 O36 1.58(4) .
P2 O39 1.57(4) 10_556
P2 O39 1.57(4) .
P2 O36 1.62(4) .
P2 O40 1.51(5) .
O1 O6 1.56(4) .
O1 U2 2.438(14) 10_556
O2 O16 1.48(4) .
O2 U1 2.425(14) 10_556
O4 O24 1.56(3) 3_655
O4 U7 2.35(2) 3_655
O6 U2 2.335(13) 10_556
O7 O14 1.49(3) .
O10 O23 1.47(3) .
O10 U4 2.40(2) 3_655
O11 O19 1.47(3) .
O15 O28 1.48(3) .
O16 U1 2.339(15) 10_556
O17 O22 1.52(3) .
O22 K1 3.21(2) 2_545
O23 U4 2.37(2) 3_655
O24 O4 1.56(3) 2_545
O24 U5 2.39(2) 2_545
O28 K1 3.37(2) 2_545
O31 K1 2.86(2) 2_545
O32 K1 2.76(2) 2_545
O34 K1 2.87(3) 2_545
